data_7238209
loop_
_publ_author_name
'Wang, Ting'
'Wang, He-Fang'
'Yan, Xiu-Ping'

_publ_section_title
;
 Fabrication of anion complexes from
 5,6-dihydrodiindolo[3,2-a:2&#x2032;,3&#x2032;-c]phenazine as a building
 block
;
_journal_issue 10
_journal_name_full CrystEngComm
_journal_page_first 3177
_journal_paper_doi 10.1039/b927229a
_journal_volume 12
_journal_year 2010
_chemical_formula_sum 'C42 H53 N5 O2'
_chemical_formula_weight 659.89
_chemical_name_common DIPZ+OAc
_space_group_IT_number 14
_space_group_name_Hall '-P 2ybc'
_space_group_name_H-M_alt 'P 1 21/c 1'
_symmetry_cell_setting monoclinic
_symmetry_space_group_name_H-M 'P 1 21/c 1'
_atom_sites_solution_hydrogens geom
_atom_sites_solution_primary direct
_atom_sites_solution_secondary difmap
_audit_creation_method SHELXL-97
_cell_angle_alpha 90.00
_cell_angle_beta 118.82(3)
_cell_angle_gamma 90.00
_cell_formula_units_Z 4
_cell_length_a 21.802(4)
_cell_length_b 8.4417(17)
_cell_length_c 22.560(5)
_cell_measurement_reflns_used 7846
_cell_measurement_temperature 113(2)
_cell_measurement_theta_max 27.876
_cell_measurement_theta_min 1.807
_cell_volume 3637.8(17)
_computing_cell_refinement crystalclear
_computing_data_collection crystalclear
_computing_data_reduction crystalclear
_computing_molecular_graphics 'Bruker SHELXTL'
_computing_publication_material 'Bruker SHELXTL'
_computing_structure_refinement 'SHELXL-97 (Sheldrick, 1997)'
_computing_structure_solution 'SHELXS-97 (Sheldrick, 1990)'
_diffrn_ambient_temperature 113(2)
_diffrn_measured_fraction_theta_full 0.997
_diffrn_measured_fraction_theta_max 0.997
_diffrn_measurement_device_type 'rigaku saturn'
_diffrn_measurement_method '\w scans'
_diffrn_radiation_monochromator confocal
_diffrn_radiation_source 'rotating anode'
_diffrn_radiation_type MoK\a
_diffrn_radiation_wavelength 0.71073
_diffrn_reflns_av_R_equivalents 0.0485
_diffrn_reflns_av_sigmaI/netI 0.0453
_diffrn_reflns_limit_h_max 25
_diffrn_reflns_limit_h_min -24
_diffrn_reflns_limit_k_max 10
_diffrn_reflns_limit_k_min -9
_diffrn_reflns_limit_l_max 24
_diffrn_reflns_limit_l_min -26
_diffrn_reflns_number 23862
_diffrn_reflns_theta_full 25.01
_diffrn_reflns_theta_max 25.01
_diffrn_reflns_theta_min 3.01
_diffrn_standards_decay_% 0
_diffrn_standards_interval_count 0
_diffrn_standards_interval_time 0
_diffrn_standards_number 0
_exptl_absorpt_coefficient_mu 0.075
_exptl_absorpt_correction_T_max 0.9911
_exptl_absorpt_correction_T_min 0.9794
_exptl_absorpt_correction_type multi-scan
_exptl_absorpt_process_details crystalclear
_exptl_crystal_density_diffrn 1.205
_exptl_crystal_density_method 'not measured'
_exptl_crystal_F_000 1424
_exptl_crystal_size_max 0.28
_exptl_crystal_size_mid 0.22
_exptl_crystal_size_min 0.12
_refine_diff_density_max 0.170
_refine_diff_density_min -0.262
_refine_diff_density_rms 0.048
_refine_ls_extinction_method none
_refine_ls_goodness_of_fit_ref 1.058
_refine_ls_hydrogen_treatment mixed
_refine_ls_matrix_type full
_refine_ls_number_parameters 455
_refine_ls_number_reflns 6398
_refine_ls_number_restraints 2
_refine_ls_restrained_S_all 1.059
_refine_ls_R_factor_all 0.0715
_refine_ls_R_factor_gt 0.0521
_refine_ls_shift/su_max 0.014
_refine_ls_shift/su_mean 0.000
_refine_ls_structure_factor_coef Fsqd
_refine_ls_weighting_details 'calc w=1/[\s^2^(Fo^2^)+(0.0777P)^2^+0.0000P] where P=(Fo^2^+2Fc^2^)/3'
_refine_ls_weighting_scheme calc
_refine_ls_wR_factor_gt 0.1266
_refine_ls_wR_factor_ref 0.1389
_reflns_number_gt 4844
_reflns_number_total 6398
_reflns_threshold_expression >2sigma(I)
_cod_data_source_file b927229a.txt
_cod_data_source_block r81230c1
_cod_depositor_comments
;
The following automatic conversions were performed:

data item '_exptl_absorpt_correction_type' value 'MULTI-SCAN' was
changed to 'multi-scan' in accordance with the
/home/saulius/struct/COD-crude-data/automatic-downloads/DataCite-retrospective/RSC/depositions/lib/dictionaries/cif_core.dic
dictionary named 'cif_core.dic' version 2.4.2 last updated on
2011-04-26.

data item '_symmetry_cell_setting' value 'Monoclinic' was changed to
'monoclinic' in accordance with the
/home/saulius/struct/COD-crude-data/automatic-downloads/DataCite-retrospective/RSC/depositions/lib/dictionaries/cif_core.dic
dictionary named 'cif_core.dic' version 2.4.2 last updated on
2011-04-26.

Automatic conversion script
Id: cif_fix_values 6909 2019-04-08 15:41:33Z antanas 
;
_cod_original_cell_volume 3637.9(13)
_cod_original_sg_symbol_H-M P2(1)/c
_cod_database_code 7238209

loop_
_symmetry_equiv_pos_as_xyz
'x, y, z'
'-x, y+1/2, -z+1/2'
'-x, -y, -z'
'x, -y-1/2, z-1/2'

loop_
_atom_site_label
_atom_site_type_symbol
_atom_site_fract_x
_atom_site_fract_y
_atom_site_fract_z
_atom_site_U_iso_or_equiv
_atom_site_adp_type
_atom_site_occupancy
_atom_site_symmetry_multiplicity
_atom_site_calc_flag
_atom_site_refinement_flags
N1 N 0.34578(7) 0.32117(19) 0.50554(7) 0.0286(4) Uani 1 1 d D
N2 N 0.15863(7) 0.10027(18) 0.31435(6) 0.0260(3) Uani 1 1 d .
N3 N 0.07622(7) 0.07622(18) 0.38134(6) 0.0280(4) Uani 1 1 d .
N4 N 0.25688(7) 0.28630(19) 0.58061(6) 0.0285(4) Uani 1 1 d D
C1 C 0.36306(8) 0.3098(2) 0.45419(8) 0.0257(4) Uani 1 1 d .
C2 C 0.42416(9) 0.3561(2) 0.45405(8) 0.0315(4) Uani 1 1 d .
H2 H 0.4611 0.4006 0.4923 0.038 Uiso 1 1 calc R
C3 C 0.42840(9) 0.3341(2) 0.39539(8) 0.0323(5) Uani 1 1 d .
H3 H 0.4689 0.3641 0.3942 0.039 Uiso 1 1 calc R
C4 C 0.37269(9) 0.2673(2) 0.33764(8) 0.0307(4) Uani 1 1 d .
H4 H 0.3766 0.2541 0.2987 0.037 Uiso 1 1 calc R
C5 C 0.31202(9) 0.2208(2) 0.33785(8) 0.0264(4) Uani 1 1 d .
H5 H 0.2753 0.1764 0.2993 0.032 Uiso 1 1 calc R
C6 C 0.30631(8) 0.2412(2) 0.39653(8) 0.0239(4) Uani 1 1 d .
C7 C 0.25266(8) 0.2103(2) 0.41482(7) 0.0238(4) Uani 1 1 d .
C8 C 0.18353(8) 0.1460(2) 0.37860(7) 0.0238(4) Uani 1 1 d .
C9 C 0.09180(8) 0.0433(2) 0.28243(8) 0.0258(4) Uani 1 1 d .
C10 C 0.06215(9) -0.0050(2) 0.21383(8) 0.0296(4) Uani 1 1 d .
H10 H 0.0886 0.0015 0.1917 0.036 Uiso 1 1 calc R
C11 C -0.00434(9) -0.0604(2) 0.18032(8) 0.0352(5) Uani 1 1 d .
H11 H -0.0231 -0.0924 0.1355 0.042 Uiso 1 1 calc R
C12 C -0.04529(9) -0.0698(2) 0.21333(8) 0.0368(5) Uani 1 1 d .
H12 H -0.0911 -0.1067 0.1898 0.044 Uiso 1 1 calc R
C13 C -0.01852(9) -0.0256(2) 0.27906(9) 0.0340(5) Uani 1 1 d .
H13 H -0.0459 -0.0333 0.3002 0.041 Uiso 1 1 calc R
C14 C 0.05098(9) 0.0322(2) 0.31562(8) 0.0272(4) Uani 1 1 d .
C15 C 0.14161(8) 0.1333(2) 0.41282(7) 0.0241(4) Uani 1 1 d .
C16 C 0.17132(8) 0.1852(2) 0.48151(8) 0.0249(4) Uani 1 1 d .
C17 C 0.14626(9) 0.1827(2) 0.53011(8) 0.0254(4) Uani 1 1 d .
C18 C 0.08410(9) 0.1370(2) 0.52916(8) 0.0287(4) Uani 1 1 d .
H18 H 0.0469 0.0975 0.4897 0.034 Uiso 1 1 calc R
C19 C 0.07865(10) 0.1513(2) 0.58761(8) 0.0320(4) Uani 1 1 d .
H19 H 0.0370 0.1235 0.5869 0.038 Uiso 1 1 calc R
C20 C 0.13475(10) 0.2068(2) 0.64773(8) 0.0321(5) Uani 1 1 d .
H20 H 0.1304 0.2118 0.6867 0.038 Uiso 1 1 calc R
C21 C 0.19655(9) 0.2543(2) 0.65002(8) 0.0311(4) Uani 1 1 d .
H21 H 0.2337 0.2918 0.6900 0.037 Uiso 1 1 calc R
C22 C 0.20162(9) 0.2443(2) 0.59110(8) 0.0262(4) Uani 1 1 d .
C23 C 0.23898(8) 0.2484(2) 0.51504(8) 0.0258(4) Uani 1 1 d .
C24 C 0.27956(8) 0.2619(2) 0.48157(8) 0.0244(4) Uani 1 1 d .
N5 N 0.27390(7) 0.73078(18) 0.22798(7) 0.0286(4) Uani 1 1 d .
C25 C 0.29692(10) 0.6197(2) 0.18927(9) 0.0339(5) Uani 1 1 d .
H25A H 0.3323 0.5488 0.2214 0.041 Uiso 1 1 calc R
H25B H 0.2571 0.5555 0.1591 0.041 Uiso 1 1 calc R
C26 C 0.32616(10) 0.6998(2) 0.14777(9) 0.0353(5) Uani 1 1 d .
H26A H 0.2949 0.7840 0.1208 0.042 Uiso 1 1 calc R
H26B H 0.3714 0.7464 0.1778 0.042 Uiso 1 1 calc R
C27 C 0.33410(10) 0.5800(3) 0.10174(9) 0.0404(5) Uani 1 1 d .
H27A H 0.3612 0.4906 0.1286 0.048 Uiso 1 1 calc R
H27B H 0.2882 0.5411 0.0692 0.048 Uiso 1 1 calc R
C28 C 0.36966(12) 0.6485(3) 0.06395(10) 0.0567(7) Uani 1 1 d .
H28A H 0.3424 0.7352 0.0362 0.085 Uiso 1 1 calc R
H28B H 0.3735 0.5680 0.0358 0.085 Uiso 1 1 calc R
H28C H 0.4155 0.6855 0.0958 0.085 Uiso 1 1 calc R
C29 C 0.21385(9) 0.8360(2) 0.17983(8) 0.0318(4) Uani 1 1 d .
H29A H 0.2291 0.8950 0.1524 0.038 Uiso 1 1 calc R
H29B H 0.2043 0.9123 0.2065 0.038 Uiso 1 1 calc R
C30 C 0.14579(10) 0.7518(3) 0.13277(9) 0.0391(5) Uani 1 1 d .
H30A H 0.1220 0.7216 0.1579 0.047 Uiso 1 1 calc R
H30B H 0.1562 0.6559 0.1156 0.047 Uiso 1 1 calc R
C31 C 0.09767(10) 0.8577(3) 0.07337(9) 0.0410(5) Uani 1 1 d .
H31A H 0.0503 0.8168 0.0537 0.049 Uiso 1 1 calc R
H31B H 0.0976 0.9633 0.0903 0.049 Uiso 1 1 calc R
C32 C 0.11867(12) 0.8689(3) 0.01857(9) 0.0558(7) Uani 1 1 d .
H32A H 0.1649 0.9126 0.0372 0.084 Uiso 1 1 calc R
H32B H 0.0863 0.9361 -0.0172 0.084 Uiso 1 1 calc R
H32C H 0.1181 0.7651 0.0009 0.084 Uiso 1 1 calc R
C33 C 0.25027(10) 0.6280(2) 0.26877(9) 0.0333(4) Uani 1 1 d .
H33A H 0.2152 0.5543 0.2381 0.040 Uiso 1 1 calc R
H33B H 0.2900 0.5661 0.3007 0.040 Uiso 1 1 calc R
C34 C 0.22012(10) 0.7163(2) 0.30779(9) 0.0354(5) Uani 1 1 d .
H34A H 0.2461 0.8136 0.3262 0.043 Uiso 1 1 calc R
H34B H 0.1717 0.7441 0.2774 0.043 Uiso 1 1 calc R
C35 C 0.22402(11) 0.6149(3) 0.36474(10) 0.0446(5) Uani 1 1 d .
H35A H 0.2728 0.5943 0.3967 0.054 Uiso 1 1 calc R
H35B H 0.2016 0.5140 0.3465 0.054 Uiso 1 1 calc R
C36 C 0.18941(13) 0.6915(3) 0.40179(11) 0.0593(7) Uani 1 1 d .
H36A H 0.2126 0.7896 0.4215 0.089 Uiso 1 1 calc R
H36B H 0.1926 0.6218 0.4368 0.089 Uiso 1 1 calc R
H36C H 0.1411 0.7119 0.3705 0.089 Uiso 1 1 calc R
C37 C 0.33404(9) 0.8377(2) 0.27455(8) 0.0288(4) Uani 1 1 d .
H37A H 0.3189 0.9010 0.3010 0.035 Uiso 1 1 calc R
H37B H 0.3442 0.9098 0.2469 0.035 Uiso 1 1 calc R
C38 C 0.40155(9) 0.7525(2) 0.32299(8) 0.0339(5) Uani 1 1 d .
H38A H 0.4276 0.7263 0.2995 0.041 Uiso 1 1 calc R
H38B H 0.3903 0.6544 0.3380 0.041 Uiso 1 1 calc R
C39 C 0.44686(10) 0.8559(3) 0.38441(8) 0.0367(5) Uani 1 1 d .
H39A H 0.4939 0.8127 0.4075 0.044 Uiso 1 1 calc R
H39B H 0.4496 0.9616 0.3690 0.044 Uiso 1 1 calc R
C40 C 0.41879(10) 0.8669(3) 0.43411(9) 0.0454(6) Uani 1 1 d .
H40A H 0.3736 0.9164 0.4125 0.068 Uiso 1 1 calc R
H40B H 0.4503 0.9287 0.4725 0.068 Uiso 1 1 calc R
H40C H 0.4148 0.7624 0.4487 0.068 Uiso 1 1 calc R
O1 O 0.37515(6) 0.10245(18) 0.18413(6) 0.0404(4) Uani 1 1 d .
O2 O 0.43592(6) 0.0691(2) 0.12854(6) 0.0493(4) Uani 1 1 d .
C41 C 0.42900(9) 0.0634(2) 0.18066(9) 0.0350(5) Uani 1 1 d .
C42 C 0.49160(9) 0.0032(3) 0.24525(9) 0.0497(6) Uani 1 1 d .
H42A H 0.5256 -0.0411 0.2345 0.075 Uiso 1 1 calc R
H42B H 0.4764 -0.0768 0.2655 0.075 Uiso 1 1 calc R
H42C H 0.5122 0.0895 0.2764 0.075 Uiso 1 1 calc R
H1A H 0.3732(8) 0.358(2) 0.5490(6) 0.045(6) Uiso 1 1 d D
H4A H 0.3006(7) 0.323(2) 0.6131(8) 0.052(6) Uiso 1 1 d D

loop_
_atom_site_aniso_label
_atom_site_aniso_U_11
_atom_site_aniso_U_22
_atom_site_aniso_U_33
_atom_site_aniso_U_23
_atom_site_aniso_U_13
_atom_site_aniso_U_12
N1 0.0266(8) 0.0333(10) 0.0238(8) -0.0025(6) 0.0105(6) -0.0012(7)
N2 0.0278(7) 0.0259(9) 0.0223(7) 0.0012(6) 0.0105(6) 0.0012(6)
N3 0.0290(8) 0.0287(10) 0.0240(7) 0.0010(6) 0.0109(6) -0.0017(7)
N4 0.0310(8) 0.0311(10) 0.0203(8) -0.0017(6) 0.0099(7) 0.0006(7)
C1 0.0284(9) 0.0238(11) 0.0238(9) 0.0013(7) 0.0117(7) 0.0037(8)
C2 0.0276(9) 0.0321(12) 0.0305(9) 0.0012(8) 0.0105(8) -0.0006(8)
C3 0.0296(10) 0.0321(12) 0.0386(10) 0.0060(8) 0.0190(8) 0.0038(8)
C4 0.0378(10) 0.0294(12) 0.0287(9) 0.0032(7) 0.0192(8) 0.0036(8)
C5 0.0302(9) 0.0264(11) 0.0221(9) 0.0026(7) 0.0124(7) 0.0037(8)
C6 0.0248(9) 0.0213(10) 0.0233(9) 0.0044(7) 0.0097(7) 0.0050(7)
C7 0.0270(9) 0.0211(11) 0.0212(8) 0.0029(6) 0.0100(7) 0.0035(7)
C8 0.0269(9) 0.0232(11) 0.0174(8) 0.0028(6) 0.0076(7) 0.0026(7)
C9 0.0300(9) 0.0225(11) 0.0230(8) 0.0029(7) 0.0113(7) -0.0009(8)
C10 0.0346(10) 0.0298(12) 0.0240(9) -0.0009(7) 0.0137(8) -0.0030(8)
C11 0.0402(10) 0.0364(13) 0.0253(9) -0.0038(8) 0.0129(8) -0.0091(9)
C12 0.0348(10) 0.0402(14) 0.0299(10) -0.0039(8) 0.0113(8) -0.0120(9)
C13 0.0340(10) 0.0371(13) 0.0331(10) 0.0015(8) 0.0179(8) -0.0073(9)
C14 0.0311(9) 0.0247(11) 0.0231(9) 0.0029(7) 0.0110(7) -0.0013(8)
C15 0.0286(9) 0.0215(10) 0.0212(8) 0.0022(6) 0.0112(7) 0.0024(7)
C16 0.0279(9) 0.0246(11) 0.0214(8) 0.0018(7) 0.0114(7) 0.0039(8)
C17 0.0309(9) 0.0219(11) 0.0237(9) 0.0026(7) 0.0134(7) 0.0043(8)
C18 0.0345(10) 0.0272(11) 0.0260(9) 0.0024(7) 0.0159(8) 0.0034(8)
C19 0.0408(11) 0.0291(12) 0.0353(10) 0.0029(8) 0.0256(9) 0.0035(9)
C20 0.0472(11) 0.0275(12) 0.0293(10) 0.0019(7) 0.0247(9) 0.0054(9)
C21 0.0425(11) 0.0274(12) 0.0234(9) -0.0007(7) 0.0159(8) 0.0041(9)
C22 0.0318(9) 0.0236(11) 0.0233(9) 0.0030(7) 0.0133(7) 0.0045(8)
C23 0.0306(9) 0.0244(11) 0.0203(8) 0.0006(7) 0.0105(7) 0.0028(8)
C24 0.0243(9) 0.0238(11) 0.0229(8) 0.0022(7) 0.0096(7) 0.0016(8)
N5 0.0387(8) 0.0215(9) 0.0313(8) 0.0006(6) 0.0213(7) -0.0028(7)
C25 0.0433(11) 0.0267(12) 0.0387(10) -0.0058(8) 0.0253(9) -0.0010(9)
C26 0.0450(11) 0.0313(13) 0.0352(10) -0.0037(8) 0.0239(9) -0.0038(9)
C27 0.0478(11) 0.0415(14) 0.0345(10) -0.0114(8) 0.0220(9) -0.0088(10)
C28 0.0687(15) 0.0680(19) 0.0502(13) -0.0121(11) 0.0420(12) -0.0114(13)
C29 0.0393(10) 0.0263(11) 0.0301(9) 0.0007(7) 0.0171(8) -0.0008(8)
C30 0.0428(11) 0.0374(14) 0.0362(10) -0.0039(8) 0.0183(9) -0.0091(10)
C31 0.0399(11) 0.0483(15) 0.0299(10) -0.0064(9) 0.0129(8) -0.0090(10)
C32 0.0679(15) 0.0651(19) 0.0344(11) -0.0057(10) 0.0245(11) -0.0075(13)
C33 0.0439(11) 0.0242(12) 0.0408(10) 0.0054(8) 0.0275(9) -0.0004(9)
C34 0.0451(11) 0.0311(13) 0.0392(10) 0.0049(8) 0.0275(9) 0.0016(9)
C35 0.0507(12) 0.0437(15) 0.0528(12) 0.0173(10) 0.0356(10) 0.0131(10)
C36 0.0765(16) 0.0636(19) 0.0616(14) 0.0265(12) 0.0523(13) 0.0238(14)
C37 0.0373(10) 0.0232(11) 0.0294(9) -0.0031(7) 0.0188(8) -0.0043(8)
C38 0.0423(11) 0.0281(12) 0.0342(10) 0.0028(8) 0.0207(9) 0.0031(9)
C39 0.0369(10) 0.0393(14) 0.0341(10) 0.0033(8) 0.0172(8) 0.0017(9)
C40 0.0431(12) 0.0574(16) 0.0333(10) 0.0000(9) 0.0165(9) 0.0053(11)
O1 0.0371(7) 0.0517(10) 0.0303(7) 0.0097(6) 0.0147(6) 0.0039(7)
O2 0.0372(7) 0.0759(12) 0.0321(7) 0.0195(7) 0.0146(6) 0.0080(7)
C41 0.0308(10) 0.0385(13) 0.0295(10) 0.0085(8) 0.0095(8) -0.0070(9)
C42 0.0339(11) 0.0715(18) 0.0347(11) 0.0196(10) 0.0092(9) -0.0044(11)

loop_
_atom_type_symbol
_atom_type_description
_atom_type_scat_dispersion_real
_atom_type_scat_dispersion_imag
_atom_type_scat_source
C C 0.0033 0.0016 'International Tables Vol C Tables 4.2.6.8 and 6.1.1.4'
H H 0.0000 0.0000 'International Tables Vol C Tables 4.2.6.8 and 6.1.1.4'
N N 0.0061 0.0033 'International Tables Vol C Tables 4.2.6.8 and 6.1.1.4'
O O 0.0106 0.0060 'International Tables Vol C Tables 4.2.6.8 and 6.1.1.4'

loop_
_geom_angle_atom_site_label_1
_geom_angle_atom_site_label_2
_geom_angle_atom_site_label_3
_geom_angle
C24 N1 C1 107.74(14)
C24 N1 H1A 124.2(12)
C1 N1 H1A 128.0(12)
C8 N2 C9 116.51(15)
C15 N3 C14 116.36(15)
C23 N4 C22 107.84(14)
C23 N4 H4A 125.3(13)
C22 N4 H4A 126.5(13)
N1 C1 C2 129.09(15)
N1 C1 C6 109.11(15)
C2 C1 C6 121.79(16)
C3 C2 C1 118.08(16)
C3 C2 H2 121.0
C1 C2 H2 121.0
C2 C3 C4 121.05(17)
C2 C3 H3 119.5
C4 C3 H3 119.5
C5 C4 C3 120.86(16)
C5 C4 H4 119.6
C3 C4 H4 119.6
C4 C5 C6 119.37(16)
C4 C5 H5 120.3
C6 C5 H5 120.3
C5 C6 C1 118.85(16)
C5 C6 C7 134.79(15)
C1 C6 C7 106.36(14)
C24 C7 C8 120.91(15)
C24 C7 C6 106.01(14)
C8 C7 C6 133.07(14)
N2 C8 C7 119.63(15)
N2 C8 C15 121.53(15)
C7 C8 C15 118.83(14)
N2 C9 C14 121.86(14)
N2 C9 C10 119.06(15)
C14 C9 C10 119.07(15)
C11 C10 C9 120.66(17)
C11 C10 H10 119.7
C9 C10 H10 119.7
C10 C11 C12 120.19(16)
C10 C11 H11 119.9
C12 C11 H11 119.9
C13 C12 C11 120.76(17)
C13 C12 H12 119.6
C11 C12 H12 119.6
C12 C13 C14 120.41(18)
C12 C13 H13 119.8
C14 C13 H13 119.8
N3 C14 C9 122.08(15)
N3 C14 C13 119.03(16)
C9 C14 C13 118.89(15)
N3 C15 C16 119.69(15)
N3 C15 C8 121.65(14)
C16 C15 C8 118.66(15)
C23 C16 C15 120.76(16)
C23 C16 C17 106.36(14)
C15 C16 C17 132.84(16)
C18 C17 C22 118.69(15)
C18 C17 C16 135.37(15)
C22 C17 C16 105.94(15)
C19 C18 C17 119.23(16)
C19 C18 H18 120.4
C17 C18 H18 120.4
C18 C19 C20 121.08(17)
C18 C19 H19 119.5
C20 C19 H19 119.5
C21 C20 C19 120.95(16)
C21 C20 H20 119.5
C19 C20 H20 119.5
C20 C21 C22 118.20(16)
C20 C21 H21 120.9
C22 C21 H21 120.9
N4 C22 C21 128.83(16)
N4 C22 C17 109.38(14)
C21 C22 C17 121.78(16)
N4 C23 C16 110.44(15)
N4 C23 C24 128.96(15)
C16 C23 C24 120.58(14)
N1 C24 C7 110.78(15)
N1 C24 C23 128.97(15)
C7 C24 C23 120.25(15)
C37 N5 C29 107.80(14)
C37 N5 C25 110.44(13)
C29 N5 C25 111.02(13)
C37 N5 C33 110.54(13)
C29 N5 C33 109.82(14)
C25 N5 C33 107.25(15)
C26 C25 N5 115.56(16)
C26 C25 H25A 108.4
N5 C25 H25A 108.4
C26 C25 H25B 108.4
N5 C25 H25B 108.4
H25A C25 H25B 107.5
C27 C26 C25 110.18(17)
C27 C26 H26A 109.6
C25 C26 H26A 109.6
C27 C26 H26B 109.6
C25 C26 H26B 109.6
H26A C26 H26B 108.1
C28 C27 C26 112.86(18)
C28 C27 H27A 109.0
C26 C27 H27A 109.0
C28 C27 H27B 109.0
C26 C27 H27B 109.0
H27A C27 H27B 107.8
C27 C28 H28A 109.5
C27 C28 H28B 109.5
H28A C28 H28B 109.5
C27 C28 H28C 109.5
H28A C28 H28C 109.5
H28B C28 H28C 109.5
N5 C29 C30 116.05(16)
N5 C29 H29A 108.3
C30 C29 H29A 108.3
N5 C29 H29B 108.3
C30 C29 H29B 108.3
H29A C29 H29B 107.4
C29 C30 C31 111.35(17)
C29 C30 H30A 109.4
C31 C30 H30A 109.4
C29 C30 H30B 109.4
C31 C30 H30B 109.4
H30A C30 H30B 108.0
C32 C31 C30 113.71(18)
C32 C31 H31A 108.8
C30 C31 H31A 108.8
C32 C31 H31B 108.8
C30 C31 H31B 108.8
H31A C31 H31B 107.7
C31 C32 H32A 109.5
C31 C32 H32B 109.5
H32A C32 H32B 109.5
C31 C32 H32C 109.5
H32A C32 H32C 109.5
H32B C32 H32C 109.5
C34 C33 N5 115.83(16)
C34 C33 H33A 108.3
N5 C33 H33A 108.3
C34 C33 H33B 108.3
N5 C33 H33B 108.3
H33A C33 H33B 107.4
C35 C34 C33 110.54(17)
C35 C34 H34A 109.5
C33 C34 H34A 109.5
C35 C34 H34B 109.5
C33 C34 H34B 109.5
H34A C34 H34B 108.1
C34 C35 C36 112.86(18)
C34 C35 H35A 109.0
C36 C35 H35A 109.0
C34 C35 H35B 109.0
C36 C35 H35B 109.0
H35A C35 H35B 107.8
C35 C36 H36A 109.5
C35 C36 H36B 109.5
H36A C36 H36B 109.5
C35 C36 H36C 109.5
H36A C36 H36C 109.5
H36B C36 H36C 109.5
N5 C37 C38 115.36(15)
N5 C37 H37A 108.4
C38 C37 H37A 108.4
N5 C37 H37B 108.4
C38 C37 H37B 108.4
H37A C37 H37B 107.5
C37 C38 C39 111.03(16)
C37 C38 H38A 109.4
C39 C38 H38A 109.4
C37 C38 H38B 109.4
C39 C38 H38B 109.4
H38A C38 H38B 108.0
C40 C39 C38 112.95(16)
C40 C39 H39A 109.0
C38 C39 H39A 109.0
C40 C39 H39B 109.0
C38 C39 H39B 109.0
H39A C39 H39B 107.8
C39 C40 H40A 109.5
C39 C40 H40B 109.5
H40A C40 H40B 109.5
C39 C40 H40C 109.5
H40A C40 H40C 109.5
H40B C40 H40C 109.5
O2 C41 O1 125.79(16)
O2 C41 C42 116.81(17)
O1 C41 C42 117.40(17)
C41 C42 H42A 109.5
C41 C42 H42B 109.5
H42A C42 H42B 109.5
C41 C42 H42C 109.5
H42A C42 H42C 109.5
H42B C42 H42C 109.5

loop_
_geom_bond_atom_site_label_1
_geom_bond_atom_site_label_2
_geom_bond_distance
N1 C24 1.369(2)
N1 C1 1.384(2)
N1 H1A 0.922(9)
N2 C8 1.336(2)
N2 C9 1.364(2)
N3 C15 1.339(2)
N3 C14 1.361(2)
N4 C23 1.373(2)
N4 C22 1.381(2)
N4 H4A 0.930(9)
C1 C2 1.390(2)
C1 C6 1.416(2)
C2 C3 1.383(2)
C2 H2 0.9300
C3 C4 1.402(2)
C3 H3 0.9300
C4 C5 1.382(2)
C4 H4 0.9300
C5 C6 1.399(2)
C5 H5 0.9300
C6 C7 1.439(2)
C7 C24 1.396(2)
C7 C8 1.431(2)
C8 C15 1.457(2)
C9 C14 1.416(2)
C9 C10 1.419(2)
C10 C11 1.355(2)
C10 H10 0.9300
C11 C12 1.414(3)
C11 H11 0.9300
C12 C13 1.358(2)
C12 H12 0.9300
C13 C14 1.417(2)
C13 H13 0.9300
C15 C16 1.430(2)
C16 C23 1.399(2)
C16 C17 1.442(2)
C17 C18 1.399(2)
C17 C22 1.421(2)
C18 C19 1.385(2)
C18 H18 0.9300
C19 C20 1.398(3)
C19 H19 0.9300
C20 C21 1.383(3)
C20 H20 0.9300
C21 C22 1.388(2)
C21 H21 0.9300
C23 C24 1.418(2)
N5 C37 1.520(2)
N5 C29 1.521(2)
N5 C25 1.522(2)
N5 C33 1.524(2)
C25 C26 1.522(2)
C25 H25A 0.9700
C25 H25B 0.9700
C26 C27 1.518(2)
C26 H26A 0.9700
C26 H26B 0.9700
C27 C28 1.516(3)
C27 H27A 0.9700
C27 H27B 0.9700
C28 H28A 0.9600
C28 H28B 0.9600
C28 H28C 0.9600
C29 C30 1.522(2)
C29 H29A 0.9700
C29 H29B 0.9700
C30 C31 1.530(3)
C30 H30A 0.9700
C30 H30B 0.9700
C31 C32 1.514(3)
C31 H31A 0.9700
C31 H31B 0.9700
C32 H32A 0.9600
C32 H32B 0.9600
C32 H32C 0.9600
C33 C34 1.524(2)
C33 H33A 0.9700
C33 H33B 0.9700
C34 C35 1.512(2)
C34 H34A 0.9700
C34 H34B 0.9700
C35 C36 1.514(3)
C35 H35A 0.9700
C35 H35B 0.9700
C36 H36A 0.9600
C36 H36B 0.9600
C36 H36C 0.9600
C37 C38 1.525(2)
C37 H37A 0.9700
C37 H37B 0.9700
C38 C39 1.529(3)
C38 H38A 0.9700
C38 H38B 0.9700
C39 C40 1.517(3)
C39 H39A 0.9700
C39 H39B 0.9700
C40 H40A 0.9600
C40 H40B 0.9600
C40 H40C 0.9600
O1 C41 1.258(2)
O2 C41 1.257(2)
C41 C42 1.525(2)
C42 H42A 0.9600
C42 H42B 0.9600
C42 H42C 0.9600

loop_
_geom_torsion_atom_site_label_1
_geom_torsion_atom_site_label_2
_geom_torsion_atom_site_label_3
_geom_torsion_atom_site_label_4
_geom_torsion
C24 N1 C1 C2 179.17(18)
C24 N1 C1 C6 -0.1(2)
N1 C1 C2 C3 -178.99(18)
C6 C1 C2 C3 0.3(3)
C1 C2 C3 C4 0.1(3)
C2 C3 C4 C5 -0.3(3)
C3 C4 C5 C6 0.1(3)
C4 C5 C6 C1 0.2(3)
C4 C5 C6 C7 178.90(18)
N1 C1 C6 C5 178.94(15)
C2 C1 C6 C5 -0.4(3)
N1 C1 C6 C7 -0.06(19)
C2 C1 C6 C7 -179.44(16)
C5 C6 C7 C24 -178.53(19)
C1 C6 C7 C24 0.24(18)
C5 C6 C7 C8 -0.2(3)
C1 C6 C7 C8 178.61(18)
C9 N2 C8 C7 -178.60(15)
C9 N2 C8 C15 0.8(2)
C24 C7 C8 N2 178.75(16)
C6 C7 C8 N2 0.6(3)
C24 C7 C8 C15 -0.7(2)
C6 C7 C8 C15 -178.86(18)
C8 N2 C9 C14 -0.3(2)
C8 N2 C9 C10 179.10(16)
N2 C9 C10 C11 -179.23(17)
C14 C9 C10 C11 0.2(3)
C9 C10 C11 C12 0.4(3)
C10 C11 C12 C13 -0.8(3)
C11 C12 C13 C14 0.5(3)
C15 N3 C14 C9 1.1(3)
C15 N3 C14 C13 -178.50(16)
N2 C9 C14 N3 -0.7(3)
C10 C9 C14 N3 179.91(17)
N2 C9 C14 C13 178.92(17)
C10 C9 C14 C13 -0.5(3)
C12 C13 C14 N3 179.72(18)
C12 C13 C14 C9 0.1(3)
C14 N3 C15 C16 178.70(16)
C14 N3 C15 C8 -0.6(2)
N2 C8 C15 N3 -0.4(3)
C7 C8 C15 N3 179.04(16)
N2 C8 C15 C16 -179.67(16)
C7 C8 C15 C16 -0.2(2)
N3 C15 C16 C23 -178.62(16)
C8 C15 C16 C23 0.7(3)
N3 C15 C16 C17 4.0(3)
C8 C15 C16 C17 -176.70(17)
C23 C16 C17 C18 179.0(2)
C15 C16 C17 C18 -3.3(4)
C23 C16 C17 C22 -0.55(19)
C15 C16 C17 C22 177.10(18)
C22 C17 C18 C19 -0.8(3)
C16 C17 C18 C19 179.69(19)
C17 C18 C19 C20 -1.6(3)
C18 C19 C20 C21 2.3(3)
C19 C20 C21 C22 -0.4(3)
C23 N4 C22 C21 177.30(18)
C23 N4 C22 C17 -1.8(2)
C20 C21 C22 N4 178.98(17)
C20 C21 C22 C17 -2.0(3)
C18 C17 C22 N4 -178.19(15)
C16 C17 C22 N4 1.5(2)
C18 C17 C22 C21 2.6(3)
C16 C17 C22 C21 -177.74(16)
C22 N4 C23 C16 1.5(2)
C22 N4 C23 C24 -176.71(17)
C15 C16 C23 N4 -178.56(16)
C17 C16 C23 N4 -0.6(2)
C15 C16 C23 C24 -0.2(3)
C17 C16 C23 C24 177.81(16)
C1 N1 C24 C7 0.3(2)
C1 N1 C24 C23 -179.86(17)
C8 C7 C24 N1 -178.95(15)
C6 C7 C24 N1 -0.35(19)
C8 C7 C24 C23 1.2(3)
C6 C7 C24 C23 179.81(15)
N4 C23 C24 N1 -2.5(3)
C16 C23 C24 N1 179.42(17)
N4 C23 C24 C7 177.28(17)
C16 C23 C24 C7 -0.8(3)
C37 N5 C25 C26 -56.48(19)
C29 N5 C25 C26 63.03(19)
C33 N5 C25 C26 -177.00(15)
N5 C25 C26 C27 -169.29(15)
C25 C26 C27 C28 -174.37(17)
C37 N5 C29 C30 -174.76(15)
C25 N5 C29 C30 64.2(2)
C33 N5 C29 C30 -54.27(19)
N5 C29 C30 C31 -162.51(15)
C29 C30 C31 C32 77.6(2)
C37 N5 C33 C34 63.65(19)
C29 N5 C33 C34 -55.16(19)
C25 N5 C33 C34 -175.90(15)
N5 C33 C34 C35 -158.82(16)
C33 C34 C35 C36 -175.34(18)
C29 N5 C37 C38 -175.23(14)
C25 N5 C37 C38 -53.80(19)
C33 N5 C37 C38 64.74(19)
N5 C37 C38 C39 -157.11(15)
C37 C38 C39 C40 74.3(2)
